data_2236979
loop_
_publ_author_name
'Muller, Alfred'

_publ_section_title
;
 <i>trans</i>-Bis(benzyldiphenylphosphane-\k<i>P</i>)dichloridoplatinum(II)
;
_journal_coeditor_code NG5305
_journal_issue 12
_journal_name_full 'Acta Crystallographica Section E'
_journal_page_first m1512
_journal_paper_doi 10.1107/S160053681204696X
_journal_volume 68
_journal_year 2012
_chemical_formula_iupac '[Pt Cl2 (C19 H17 P)2]'
_chemical_formula_moiety 'C38 H34 Cl2 P2 Pt'
_chemical_formula_sum 'C38 H34 Cl2 P2 Pt'
_chemical_formula_weight 818.58
_chemical_name_systematic
;
<i>trans</i>-Bis(benzyldiphenylphosphane-\k<i>P</i>)dichloridoplatinum(II)
;
_space_group_crystal_system triclinic
_space_group_IT_number 2
_space_group_name_H-M_alt 'P -1'
_symmetry_space_group_name_Hall '-P 1'
_symmetry_space_group_name_H-M 'P -1'
_atom_sites_solution_hydrogens geom
_atom_sites_solution_primary direct
_atom_sites_solution_secondary difmap
_audit_creation_method 'WinGX routine CIF_UPDATE'
_cell_angle_alpha 66.307(2)
_cell_angle_beta 73.147(3)
_cell_angle_gamma 88.034(3)
_cell_formula_units_Z 2
_cell_length_a 9.5585(12)
_cell_length_b 13.4135(17)
_cell_length_c 14.7553(18)
_cell_measurement_reflns_used 9225
_cell_measurement_temperature 100(2)
_cell_measurement_theta_max 28.35
_cell_measurement_theta_min 2.59
_cell_volume 1650.7(4)
_computing_cell_refinement 'SAINT (Bruker, 2008)'
_computing_data_collection 'APEX2 (Bruker, 2011)'
_computing_data_reduction 'SAINT and XPREP (Bruker, 2008)'
_computing_molecular_graphics 'DIAMOND (Brandenburg & Putz, 2005)'
_computing_publication_material 'publCIF (Westrip, 2010) and WinGX (Farrugia, 2012)'
_computing_structure_refinement 'SHELXL97 (Sheldrick, 2008)'
_computing_structure_solution 'SIR97 (Altomare <i>et al.</i>, 1999)'
_diffrn_ambient_temperature 100(2)
_diffrn_detector_area_resol_mean 8.4
_diffrn_measured_fraction_theta_full 0.994
_diffrn_measured_fraction_theta_max 0.994
_diffrn_measurement_device_type 'Bruker APEX DUO 4K CCD'
_diffrn_measurement_method '\f and \w scans'
_diffrn_radiation_monochromator graphite
_diffrn_radiation_source 'sealed tube'
_diffrn_radiation_type MoK\a
_diffrn_radiation_wavelength 0.71073
_diffrn_reflns_av_R_equivalents 0.0307
_diffrn_reflns_limit_h_max 12
_diffrn_reflns_limit_h_min -12
_diffrn_reflns_limit_k_max 17
_diffrn_reflns_limit_k_min -17
_diffrn_reflns_limit_l_max 19
_diffrn_reflns_limit_l_min -19
_diffrn_reflns_number 33198
_diffrn_reflns_theta_full 28.4
_diffrn_reflns_theta_max 28.4
_diffrn_reflns_theta_min 1.58
_diffrn_standards_decay_% 0
_diffrn_standards_interval_count 0
_diffrn_standards_interval_time 0
_diffrn_standards_number 0
_exptl_absorpt_coefficient_mu 4.536
_exptl_absorpt_correction_T_max 0.7130
_exptl_absorpt_correction_T_min 0.4090
_exptl_absorpt_correction_type multi-scan
_exptl_absorpt_process_details '(SADABS; Bruker, 2008)'
_exptl_crystal_colour colourless
_exptl_crystal_density_diffrn 1.647
_exptl_crystal_density_meas 1.647
_exptl_crystal_density_method 'not measured'
_exptl_crystal_description needle
_exptl_crystal_F_000 808
_exptl_crystal_size_max 0.24
_exptl_crystal_size_mid 0.1
_exptl_crystal_size_min 0.08
_refine_diff_density_max 0.649
_refine_diff_density_min -0.537
_refine_ls_extinction_method none
_refine_ls_goodness_of_fit_ref 1.032
_refine_ls_hydrogen_treatment constr
_refine_ls_matrix_type full
_refine_ls_number_parameters 388
_refine_ls_number_reflns 8253
_refine_ls_number_restraints 0
_refine_ls_restrained_S_all 1.032
_refine_ls_R_factor_all 0.0198
_refine_ls_R_factor_gt 0.0175
_refine_ls_shift/su_max 0.002
_refine_ls_shift/su_mean 0
_refine_ls_structure_factor_coef Fsqd
_refine_ls_weighting_details 'calc w=1/[\s^2^(Fo^2^)+(0.0157P)^2^+0.6462P] where P=(Fo^2^+2Fc^2^)/3'
_refine_ls_weighting_scheme calc
_refine_ls_wR_factor_ref 0.0388
_reflns_number_gt 7779
_reflns_number_total 8253
_reflns_threshold_expression >2sigma(I)
_cod_data_source_file ng5305.cif
_cod_data_source_block I
_cod_database_code 2236979
_cod_database_fobs_code 2236979

loop_
_space_group_symop_operation_xyz
'x, y, z'
'-x, -y, -z'

loop_
_atom_site_type_symbol
_atom_site_label
_atom_site_fract_x
_atom_site_fract_y
_atom_site_fract_z
_atom_site_U_iso_or_equiv
_atom_site_adp_type
_atom_site_calc_flag
_atom_site_refinement_flags
_atom_site_occupancy
Pt Pt1 0.435237(8) 0.254343(6) 0.260155(5) 0.00938(2) Uani d . 1
Cl Cl1 0.32010(6) 0.39062(4) 0.16068(4) 0.01605(10) Uani d . 1
Cl Cl2 0.57602(5) 0.12862(4) 0.34467(4) 0.01508(9) Uani d . 1
P P1 0.49965(6) 0.36874(4) 0.32689(4) 0.01070(10) Uani d . 1
P P2 0.39698(6) 0.14486(4) 0.18021(4) 0.01132(10) Uani d . 1
C C1 0.5284(2) 0.30979(16) 0.45596(14) 0.0133(4) Uani d . 1
H H1A 0.5961 0.252 0.4572 0.016 Uiso calc R 1
H H1B 0.579 0.3679 0.4636 0.016 Uiso calc R 1
C C2 0.3947(2) 0.26114(16) 0.54973(14) 0.0136(4) Uani d . 1
C C3 0.3107(2) 0.32666(17) 0.59474(16) 0.0173(4) Uani d . 1
H H3 0.3307 0.4039 0.5611 0.021 Uiso calc R 1
C C4 0.1986(2) 0.27982(18) 0.68797(16) 0.0196(4) Uani d . 1
H H4 0.1428 0.325 0.7178 0.023 Uiso calc R 1
C C5 0.1682(2) 0.16662(18) 0.73760(16) 0.0194(4) Uani d . 1
H H5 0.093 0.1344 0.8021 0.023 Uiso calc R 1
C C6 0.2477(2) 0.10114(17) 0.69279(16) 0.0191(4) Uani d . 1
H H6 0.2257 0.024 0.7261 0.023 Uiso calc R 1
C C7 0.3599(2) 0.14780(16) 0.59903(15) 0.0163(4) Uani d . 1
H H7 0.413 0.1023 0.5684 0.02 Uiso calc R 1
C C8 0.3766(2) 0.47250(15) 0.33790(14) 0.0129(4) Uani d . 1
C C9 0.2264(2) 0.44601(16) 0.36676(15) 0.0155(4) Uani d . 1
H H9 0.1906 0.3779 0.3725 0.019 Uiso calc R 1
C C10 0.1284(3) 0.51857(18) 0.38729(16) 0.0206(5) Uani d . 1
H H10 0.0257 0.5004 0.4063 0.025 Uiso calc R 1
C C11 0.1805(3) 0.61791(18) 0.38000(16) 0.0232(5) Uani d . 1
H H11 0.1135 0.667 0.3955 0.028 Uiso calc R 1
C C12 0.3307(3) 0.64529(17) 0.34999(17) 0.0233(5) Uani d . 1
H H12 0.3664 0.7135 0.3443 0.028 Uiso calc R 1
C C13 0.4290(3) 0.57345(16) 0.32830(16) 0.0178(4) Uani d . 1
H H13 0.5317 0.5928 0.307 0.021 Uiso calc R 1
C C14 0.6772(2) 0.44094(15) 0.24140(15) 0.0130(4) Uani d . 1
C C15 0.6881(2) 0.50991(17) 0.13829(16) 0.0186(4) Uani d . 1
H H15 0.6028 0.5205 0.116 0.022 Uiso calc R 1
C C16 0.8220(3) 0.56263(18) 0.06883(17) 0.0220(5) Uani d . 1
H H16 0.8277 0.6108 -0.0004 0.026 Uiso calc R 1
C C17 0.9486(2) 0.54559(18) 0.09962(17) 0.0210(5) Uani d . 1
H H17 1.0408 0.5812 0.0515 0.025 Uiso calc R 1
C C18 0.9389(2) 0.47609(18) 0.20123(17) 0.0212(5) Uani d . 1
H H18 1.025 0.4641 0.2225 0.025 Uiso calc R 1
C C19 0.8044(2) 0.42395(17) 0.27196(16) 0.0182(4) Uani d . 1
H H19 0.799 0.3766 0.3413 0.022 Uiso calc R 1
C C27 0.5508(2) 0.17383(16) 0.06288(14) 0.0132(4) Uani d . 1
C C32 0.6258(2) 0.09293(17) 0.03745(16) 0.0179(4) Uani d . 1
H H32 0.5979 0.018 0.0827 0.021 Uiso calc R 1
C C31 0.7414(2) 0.12179(17) -0.05392(16) 0.0192(4) Uani d . 1
H H31 0.7925 0.0665 -0.0707 0.023 Uiso calc R 1
C C30 0.7826(2) 0.23148(17) -0.12105(15) 0.0180(4) Uani d . 1
H H30 0.8613 0.251 -0.1836 0.022 Uiso calc R 1
C C29 0.7083(2) 0.31196(17) -0.09620(15) 0.0182(4) Uani d . 1
H H29 0.7354 0.3867 -0.1422 0.022 Uiso calc R 1
C C28 0.5946(2) 0.28397(16) -0.00462(15) 0.0169(4) Uani d . 1
H H28 0.5458 0.3398 0.0126 0.02 Uiso calc R 1
C C33 0.2343(2) 0.16194(15) 0.13646(15) 0.0138(4) Uani d . 1
C C38 0.2353(3) 0.15109(17) 0.04602(17) 0.0205(5) Uani d . 1
H H38 0.3239 0.1398 0.0028 0.025 Uiso calc R 1
C C37 0.1054(3) 0.1569(2) 0.01952(19) 0.0282(5) Uani d . 1
H H37 0.1057 0.1486 -0.0415 0.034 Uiso calc R 1
C C36 -0.0239(3) 0.17476(18) 0.08137(17) 0.0239(5) Uani d . 1
H H36 -0.1117 0.1786 0.0627 0.029 Uiso calc R 1
C C35 -0.0251(2) 0.18690(18) 0.17016(17) 0.0225(5) Uani d . 1
H H35 -0.1135 0.1996 0.2125 0.027 Uiso calc R 1
C C34 0.1039(2) 0.18053(18) 0.19755(16) 0.0198(4) Uani d . 1
H H34 0.1027 0.189 0.2587 0.024 Uiso calc R 1
C C20 0.3854(2) -0.00427(15) 0.25407(15) 0.0139(4) Uani d . 1
H H20A 0.3845 -0.0401 0.2072 0.017 Uiso calc R 1
H H20B 0.4752 -0.0223 0.2758 0.017 Uiso calc R 1
C C21 0.2533(2) -0.05230(15) 0.34940(15) 0.0133(4) Uani d . 1
C C26 0.2527(2) -0.05270(17) 0.44434(15) 0.0173(4) Uani d . 1
H H26 0.3344 -0.0185 0.4488 0.021 Uiso calc R 1
C C25 0.1336(3) -0.10261(19) 0.53223(16) 0.0231(5) Uani d . 1
H H25 0.1345 -0.1027 0.5965 0.028 Uiso calc R 1
C C24 0.0128(2) -0.15251(18) 0.52703(16) 0.0203(4) Uani d . 1
H H24 -0.0683 -0.1871 0.5875 0.024 Uiso calc R 1
C C23 0.0117(2) -0.15134(17) 0.43293(16) 0.0184(4) Uani d . 1
H H23 -0.0705 -0.1851 0.4287 0.022 Uiso calc R 1
C C22 0.1304(2) -0.10102(16) 0.34484(15) 0.0167(4) Uani d . 1
H H22 0.1279 -0.0997 0.2805 0.02 Uiso calc R 1

loop_
_atom_site_aniso_label
_atom_site_aniso_U_11
_atom_site_aniso_U_22
_atom_site_aniso_U_33
_atom_site_aniso_U_12
_atom_site_aniso_U_13
_atom_site_aniso_U_23
Pt1 0.00944(4) 0.00964(4) 0.00983(4) 0.00115(2) -0.00353(3) -0.00432(3)
Cl1 0.0197(3) 0.0158(2) 0.0176(2) 0.00698(19) -0.0111(2) -0.00844(18)
Cl2 0.0158(2) 0.0131(2) 0.0189(2) 0.00403(18) -0.00962(19) -0.00633(18)
P1 0.0105(2) 0.0112(2) 0.0106(2) 0.00044(18) -0.00338(19) -0.00455(18)
P2 0.0119(3) 0.0115(2) 0.0102(2) -0.00023(19) -0.00265(19) -0.00438(18)
C1 0.0133(10) 0.0147(9) 0.0117(9) 0.0004(8) -0.0048(8) -0.0046(7)
C2 0.0139(10) 0.0171(9) 0.0105(8) 0.0010(8) -0.0062(8) -0.0046(7)
C3 0.0201(11) 0.0181(10) 0.0171(10) 0.0013(8) -0.0070(9) -0.0095(8)
C4 0.0183(11) 0.0269(11) 0.0200(10) 0.0054(9) -0.0067(9) -0.0155(9)
C5 0.0149(11) 0.0285(11) 0.0134(9) -0.0006(9) -0.0037(8) -0.0074(8)
C6 0.0171(11) 0.0179(10) 0.0177(10) 0.0005(8) -0.0052(9) -0.0027(8)
C7 0.0122(10) 0.0180(10) 0.0171(9) 0.0033(8) -0.0037(8) -0.0063(8)
C8 0.0162(10) 0.0139(9) 0.0099(8) 0.0034(8) -0.0046(8) -0.0060(7)
C9 0.0171(11) 0.0163(9) 0.0119(9) 0.0006(8) -0.0028(8) -0.0055(7)
C10 0.0186(11) 0.0271(11) 0.0138(9) 0.0069(9) -0.0030(8) -0.0079(8)
C11 0.0315(14) 0.0231(11) 0.0164(10) 0.0127(10) -0.0058(9) -0.0112(9)
C12 0.0383(15) 0.0157(10) 0.0199(10) 0.0062(9) -0.0118(10) -0.0094(8)
C13 0.0223(12) 0.0155(10) 0.0183(10) 0.0008(8) -0.0095(9) -0.0073(8)
C14 0.0128(10) 0.0128(9) 0.0139(9) -0.0001(7) -0.0029(8) -0.0066(7)
C15 0.0170(11) 0.0198(10) 0.0169(10) -0.0003(8) -0.0065(8) -0.0043(8)
C16 0.0220(12) 0.0215(11) 0.0168(10) -0.0037(9) -0.0052(9) -0.0023(8)
C17 0.0161(11) 0.0218(11) 0.0203(10) -0.0048(9) 0.0008(9) -0.0078(9)
C18 0.0142(11) 0.0262(11) 0.0229(11) 0.0000(9) -0.0067(9) -0.0088(9)
C19 0.0173(11) 0.0193(10) 0.0170(10) 0.0009(8) -0.0068(8) -0.0053(8)
C27 0.0108(10) 0.0177(9) 0.0109(8) -0.0008(8) -0.0016(7) -0.0068(7)
C32 0.0206(11) 0.0139(9) 0.0174(10) -0.0004(8) -0.0040(9) -0.0056(8)
C31 0.0199(12) 0.0189(10) 0.0197(10) 0.0030(9) -0.0036(9) -0.0107(8)
C30 0.0143(11) 0.0249(11) 0.0128(9) 0.0003(8) -0.0013(8) -0.0073(8)
C29 0.0181(11) 0.0168(10) 0.0148(9) -0.0005(8) -0.0027(8) -0.0031(8)
C28 0.0185(11) 0.0153(9) 0.0160(9) 0.0022(8) -0.0033(8) -0.0070(8)
C33 0.0152(10) 0.0108(9) 0.0147(9) -0.0023(7) -0.0058(8) -0.0036(7)
C38 0.0261(12) 0.0218(11) 0.0203(10) 0.0071(9) -0.0104(9) -0.0132(9)
C37 0.0375(15) 0.0330(13) 0.0278(12) 0.0054(11) -0.0217(11) -0.0180(10)
C36 0.0221(12) 0.0231(11) 0.0263(11) -0.0044(9) -0.0147(10) -0.0043(9)
C35 0.0130(11) 0.0274(11) 0.0197(10) -0.0026(9) -0.0027(9) -0.0034(9)
C34 0.0168(11) 0.0274(11) 0.0118(9) -0.0046(9) -0.0032(8) -0.0049(8)
C20 0.0153(10) 0.0125(9) 0.0130(9) 0.0015(8) -0.0033(8) -0.0051(7)
C21 0.0151(10) 0.0098(8) 0.0132(9) 0.0025(7) -0.0034(8) -0.0037(7)
C26 0.0171(11) 0.0190(10) 0.0158(9) -0.0020(8) -0.0059(8) -0.0063(8)
C25 0.0237(12) 0.0324(12) 0.0131(9) -0.0044(10) -0.0041(9) -0.0096(9)
C24 0.0164(11) 0.0257(11) 0.0159(10) -0.0043(9) -0.0002(8) -0.0084(8)
C23 0.0175(11) 0.0189(10) 0.0191(10) -0.0017(8) -0.0053(9) -0.0079(8)
C22 0.0206(11) 0.0165(10) 0.0135(9) -0.0019(8) -0.0055(8) -0.0059(8)

loop_
_atom_type_symbol
_atom_type_description
_atom_type_scat_dispersion_real
_atom_type_scat_dispersion_imag
_atom_type_scat_source
C C 0.0033 0.0016 'International Tables Vol C Tables 4.2.6.8 and 6.1.1.4'
H H 0 0 'International Tables Vol C Tables 4.2.6.8 and 6.1.1.4'
P P 0.1023 0.0942 'International Tables Vol C Tables 4.2.6.8 and 6.1.1.4'
Cl Cl 0.1484 0.1585 'International Tables Vol C Tables 4.2.6.8 and 6.1.1.4'
Pt Pt -1.7033 8.3905 'International Tables Vol C Tables 4.2.6.8 and 6.1.1.4'

loop_
_geom_angle_atom_site_label_1
_geom_angle_atom_site_label_2
_geom_angle_atom_site_label_3
_geom_angle
P1 Pt1 Cl2 87.718(19)
P1 Pt1 Cl1 91.019(19)
Cl2 Pt1 Cl1 173.220(18)
P1 Pt1 P2 173.566(18)
Cl2 Pt1 P2 90.665(19)
Cl1 Pt1 P2 89.858(19)
C14 P1 C8 106.61(9)
C14 P1 C1 103.09(9)
C8 P1 C1 101.91(9)
C14 P1 Pt1 107.53(7)
C8 P1 Pt1 116.64(7)
C1 P1 Pt1 119.65(7)
C33 P2 C27 104.68(9)
C33 P2 C20 102.65(9)
C27 P2 C20 104.59(9)
C33 P2 Pt1 117.37(7)
C27 P2 Pt1 108.96(7)
C20 P2 Pt1 117.20(7)
C2 C1 P1 117.65(14)
C2 C1 H1A 107.9
P1 C1 H1A 107.9
C2 C1 H1B 107.9
P1 C1 H1B 107.9
H1A C1 H1B 107.2
C7 C2 C3 118.48(19)
C7 C2 C1 120.09(18)
C3 C2 C1 121.19(18)
C4 C3 C2 120.78(19)
C4 C3 H3 119.6
C2 C3 H3 119.6
C3 C4 C5 120.0(2)
C3 C4 H4 120
C5 C4 H4 120
C6 C5 C4 119.9(2)
C6 C5 H5 120.1
C4 C5 H5 120.1
C5 C6 C7 120.4(2)
C5 C6 H6 119.8
C7 C6 H6 119.8
C6 C7 C2 120.5(2)
C6 C7 H7 119.8
C2 C7 H7 119.8
C9 C8 C13 119.65(19)
C9 C8 P1 118.67(15)
C13 C8 P1 121.35(16)
C8 C9 C10 120.4(2)
C8 C9 H9 119.8
C10 C9 H9 119.8
C9 C10 C11 119.9(2)
C9 C10 H10 120
C11 C10 H10 120
C12 C11 C10 119.9(2)
C12 C11 H11 120
C10 C11 H11 120
C13 C12 C11 120.3(2)
C13 C12 H12 119.9
C11 C12 H12 119.9
C12 C13 C8 119.9(2)
C12 C13 H13 120.1
C8 C13 H13 120.1
C19 C14 C15 118.98(19)
C19 C14 P1 122.68(15)
C15 C14 P1 118.15(15)
C16 C15 C14 120.5(2)
C16 C15 H15 119.8
C14 C15 H15 119.8
C15 C16 C17 120.38(19)
C15 C16 H16 119.8
C17 C16 H16 119.8
C18 C17 C16 119.4(2)
C18 C17 H17 120.3
C16 C17 H17 120.3
C17 C18 C19 120.6(2)
C17 C18 H18 119.7
C19 C18 H18 119.7
C18 C19 C14 120.17(19)
C18 C19 H19 119.9
C14 C19 H19 119.9
C32 C27 C28 118.98(18)
C32 C27 P2 123.67(15)
C28 C27 P2 117.34(15)
C31 C32 C27 120.15(19)
C31 C32 H32 119.9
C27 C32 H32 119.9
C32 C31 C30 120.3(2)
C32 C31 H31 119.8
C30 C31 H31 119.8
C29 C30 C31 119.70(19)
C29 C30 H30 120.1
C31 C30 H30 120.1
C28 C29 C30 120.32(19)
C28 C29 H29 119.8
C30 C29 H29 119.8
C29 C28 C27 120.50(19)
C29 C28 H28 119.7
C27 C28 H28 119.7
C34 C33 C38 119.19(19)
C34 C33 P2 119.13(15)
C38 C33 P2 121.60(17)
C33 C38 C37 119.6(2)
C33 C38 H38 120.2
C37 C38 H38 120.2
C36 C37 C38 120.6(2)
C36 C37 H37 119.7
C38 C37 H37 119.7
C35 C36 C37 120.0(2)
C35 C36 H36 120
C37 C36 H36 120
C36 C35 C34 119.8(2)
C36 C35 H35 120.1
C34 C35 H35 120.1
C33 C34 C35 120.8(2)
C33 C34 H34 119.6
C35 C34 H34 119.6
C21 C20 P2 115.37(14)
C21 C20 H20A 108.4
P2 C20 H20A 108.4
C21 C20 H20B 108.4
P2 C20 H20B 108.4
H20A C20 H20B 107.5
C22 C21 C26 118.42(18)
C22 C21 C20 120.11(17)
C26 C21 C20 121.43(18)
C25 C26 C21 120.50(19)
C25 C26 H26 119.8
C21 C26 H26 119.8
C26 C25 C24 120.50(19)
C26 C25 H25 119.8
C24 C25 H25 119.8
C23 C24 C25 119.4(2)
C23 C24 H24 120.3
C25 C24 H24 120.3
C24 C23 C22 120.2(2)
C24 C23 H23 119.9
C22 C23 H23 119.9
C23 C22 C21 120.96(18)
C23 C22 H22 119.5
C21 C22 H22 119.5

loop_
_geom_bond_atom_site_label_1
_geom_bond_atom_site_label_2
_geom_bond_distance
Pt1 P1 2.3096(5)
Pt1 Cl2 2.3102(5)
Pt1 Cl1 2.3128(5)
Pt1 P2 2.3155(5)
P1 C14 1.817(2)
P1 C8 1.818(2)
P1 C1 1.8456(19)
P2 C33 1.824(2)
P2 C27 1.825(2)
P2 C20 1.8424(19)
C1 C2 1.510(3)
C1 H1A 0.99
C1 H1B 0.99
C2 C7 1.399(3)
C2 C3 1.403(3)
C3 C4 1.390(3)
C3 H3 0.95
C4 C5 1.393(3)
C4 H4 0.95
C5 C6 1.384(3)
C5 H5 0.95
C6 C7 1.395(3)
C6 H6 0.95
C7 H7 0.95
C8 C9 1.388(3)
C8 C13 1.398(3)
C9 C10 1.388(3)
C9 H9 0.95
C10 C11 1.391(3)
C10 H10 0.95
C11 C12 1.389(3)
C11 H11 0.95
C12 C13 1.387(3)
C12 H12 0.95
C13 H13 0.95
C14 C19 1.396(3)
C14 C15 1.402(3)
C15 C16 1.381(3)
C15 H15 0.95
C16 C17 1.393(3)
C16 H16 0.95
C17 C18 1.388(3)
C17 H17 0.95
C18 C19 1.388(3)
C18 H18 0.95
C19 H19 0.95
C27 C32 1.397(3)
C27 C28 1.403(3)
C32 C31 1.391(3)
C32 H32 0.95
C31 C30 1.394(3)
C31 H31 0.95
C30 C29 1.385(3)
C30 H30 0.95
C29 C28 1.385(3)
C29 H29 0.95
C28 H28 0.95
C33 C34 1.391(3)
C33 C38 1.396(3)
C38 C37 1.397(3)
C38 H38 0.95
C37 C36 1.385(4)
C37 H37 0.95
C36 C35 1.381(3)
C36 H36 0.95
C35 C34 1.394(3)
C35 H35 0.95
C34 H34 0.95
C20 C21 1.512(3)
C20 H20A 0.99
C20 H20B 0.99
C21 C22 1.395(3)
C21 C26 1.397(3)
C26 C25 1.387(3)
C26 H26 0.95
C25 C24 1.390(3)
C25 H25 0.95
C24 C23 1.385(3)
C24 H24 0.95
C23 C22 1.387(3)
C23 H23 0.95
C22 H22 0.95

loop_
_geom_hbond_atom_site_label_D
_geom_hbond_atom_site_label_H
_geom_hbond_atom_site_label_A
_geom_hbond_site_symmetry_A
_geom_hbond_distance_DH
_geom_hbond_distance_HA
_geom_hbond_distance_DA
_geom_hbond_angle_DHA
C7 H7 Cl2 2_656 0.95 2.85 3.532(2) 129.8
C26 H26 Cl2 . 0.95 2.72 3.555(2) 146.7
C29 H29 Cl1 2_665 0.95 2.93 3.731(2) 142.5
C16 H16 Cg1 2_665 0.95 2.73 3.443(3) 132
C23 H23 Cg2 2_556 0.95 2.63 3.536(2) 159
C29 H29 Cg3 2_665 0.95 2.99 3.525(2) 117
C36 H36 Cg4 1_455 0.95 2.77 3.708(3) 169

loop_
_geom_torsion_atom_site_label_1
_geom_torsion_atom_site_label_2
_geom_torsion_atom_site_label_3
_geom_torsion_atom_site_label_4
_geom_torsion
Cl2 Pt1 P1 C14 83.74(7)
Cl1 Pt1 P1 C14 -89.59(7)
Cl2 Pt1 P1 C8 -156.67(7)
Cl1 Pt1 P1 C8 30.00(7)
Cl2 Pt1 P1 C1 -33.21(8)
Cl1 Pt1 P1 C1 153.46(8)
Cl2 Pt1 P2 C33 156.19(7)
Cl1 Pt1 P2 C33 -30.57(7)
Cl2 Pt1 P2 C27 -85.16(7)
Cl1 Pt1 P2 C27 88.08(7)
Cl2 Pt1 P2 C20 33.27(8)
Cl1 Pt1 P2 C20 -153.49(8)
C14 P1 C1 C2 168.80(15)
C8 P1 C1 C2 58.37(17)
Pt1 P1 C1 C2 -71.98(16)
P1 C1 C2 C7 100.76(19)
P1 C1 C2 C3 -85.0(2)
C7 C2 C3 C4 2.1(3)
C1 C2 C3 C4 -172.26(18)
C2 C3 C4 C5 -0.3(3)
C3 C4 C5 C6 -1.4(3)
C4 C5 C6 C7 1.1(3)
C5 C6 C7 C2 0.8(3)
C3 C2 C7 C6 -2.4(3)
C1 C2 C7 C6 172.07(18)
C14 P1 C8 C9 157.60(15)
C1 P1 C8 C9 -94.68(16)
Pt1 P1 C8 C9 37.51(17)
C14 P1 C8 C13 -28.96(18)
C1 P1 C8 C13 78.77(17)
Pt1 P1 C8 C13 -149.04(14)
C13 C8 C9 C10 -0.8(3)
P1 C8 C9 C10 172.78(15)
C8 C9 C10 C11 -0.7(3)
C9 C10 C11 C12 1.4(3)
C10 C11 C12 C13 -0.7(3)
C11 C12 C13 C8 -0.8(3)
C9 C8 C13 C12 1.5(3)
P1 C8 C13 C12 -171.87(15)
C8 P1 C14 C19 121.64(18)
C1 P1 C14 C19 14.8(2)
Pt1 P1 C14 C19 -112.56(17)
C8 P1 C14 C15 -63.45(18)
C1 P1 C14 C15 -170.34(16)
Pt1 P1 C14 C15 62.34(17)
C19 C14 C15 C16 -1.8(3)
P1 C14 C15 C16 -176.92(17)
C14 C15 C16 C17 1.8(3)
C15 C16 C17 C18 -0.8(3)
C16 C17 C18 C19 -0.1(3)
C17 C18 C19 C14 0.0(3)
C15 C14 C19 C18 0.9(3)
P1 C14 C19 C18 175.77(17)
C33 P2 C27 C32 -101.79(18)
C20 P2 C27 C32 5.8(2)
Pt1 P2 C27 C32 131.87(16)
C33 P2 C27 C28 78.23(17)
C20 P2 C27 C28 -174.18(16)
Pt1 P2 C27 C28 -48.10(17)
C28 C27 C32 C31 -0.5(3)
P2 C27 C32 C31 179.56(16)
C27 C32 C31 C30 -0.4(3)
C32 C31 C30 C29 0.3(3)
C31 C30 C29 C28 0.7(3)
C30 C29 C28 C27 -1.6(3)
C32 C27 C28 C29 1.5(3)
P2 C27 C28 C29 -178.56(16)
C27 P2 C33 C34 -159.45(16)
C20 P2 C33 C34 91.54(17)
Pt1 P2 C33 C34 -38.53(18)
C27 P2 C33 C38 23.99(19)
C20 P2 C33 C38 -85.02(18)
Pt1 P2 C33 C38 144.91(15)
C34 C33 C38 C37 -1.2(3)
P2 C33 C38 C37 175.32(17)
C33 C38 C37 C36 0.8(3)
C38 C37 C36 C35 0.0(4)
C37 C36 C35 C34 -0.4(3)
C38 C33 C34 C35 0.9(3)
P2 C33 C34 C35 -175.79(16)
C36 C35 C34 C33 -0.1(3)
C33 P2 C20 C21 -63.36(16)
C27 P2 C20 C21 -172.43(14)
Pt1 P2 C20 C21 66.82(16)
P2 C20 C21 C22 98.4(2)
P2 C20 C21 C26 -83.9(2)
C22 C21 C26 C25 1.4(3)
C20 C21 C26 C25 -176.4(2)
C21 C26 C25 C24 -0.3(3)
C26 C25 C24 C23 -0.5(3)
C25 C24 C23 C22 0.2(3)
C24 C23 C22 C21 1.0(3)
C26 C21 C22 C23 -1.7(3)
C20 C21 C22 C23 176.08(19)
